data_7133002
loop_
_publ_author_name
'Lopez, Lauren M.'
'Uible, Madeleine C.'
'Zeller, Matthias'
'Bart, Suzanne C.'

_publ_section_title
;
 Lewis base adducts of NpCl<sub>4</sub>.
;
_journal_issue 46
_journal_name_full 'Chemical communications (Cambridge, England)'
_journal_page_first 5956
_journal_page_last 5959
_journal_paper_doi 10.1039/d4cc01560f
_journal_volume 60
_journal_year 2024
_chemical_formula_moiety 'C36 H30 Cl4 Np O2 P2'
_chemical_formula_sum 'C36 H30 Cl4 Np O2 P2'
_chemical_formula_weight 935.34
_space_group_crystal_system monoclinic
_space_group_IT_number 4
_space_group_name_Hall 'P 2yb'
_space_group_name_H-M_alt 'P 1 21 1'
_atom_sites_solution_hydrogens geom
_atom_sites_solution_primary 'dual space'
_atom_sites_solution_secondary none
_audit_creation_method SHELXL-2019/3
_audit_update_record
;
2024-04-04 deposited with the CCDC.	2024-05-01 downloaded from the CCDC.
;
_cell_angle_alpha 90
_cell_angle_beta 98.955(2)
_cell_angle_gamma 90
_cell_formula_units_Z 2
_cell_length_a 9.9552(5)
_cell_length_b 15.3552(8)
_cell_length_c 11.9194(6)
_cell_measurement_reflns_used 9110
_cell_measurement_temperature 150(2)
_cell_measurement_theta_max 79.9919
_cell_measurement_theta_min 5.3934
_cell_volume 1799.84(16)
_computing_cell_refinement ' SAINT V8.40B (Bruker, 2020)'
_computing_data_collection ' Apex4 v2022.10-1 (Bruker, 2022) '
_computing_data_reduction ' SAINT V8.40B (Bruker, 2020)'
_computing_structure_refinement 'SHELXL-2019/2 (Sheldrick, 2019)'
_computing_structure_solution 'SHELXT 2014/4 (Sheldrick, 2014)'
_diffrn_ambient_temperature 150(2)
_diffrn_detector_area_resol_mean 7.4074
_diffrn_detector_type 'PhotonIII_C14 charge-integrating and photon counting pixel array'
_diffrn_measured_fraction_theta_full 1.000
_diffrn_measured_fraction_theta_max 0.995
_diffrn_measurement_device 'four circle diffractometer'
_diffrn_measurement_device_type 'Bruker AXS D8 Quest'
_diffrn_measurement_method 'omega and phi scans'
_diffrn_radiation_monochromator 'HELIOS multilayer Montel optics'
_diffrn_radiation_type CuK\a
_diffrn_radiation_wavelength 1.54178
_diffrn_reflns_av_R_equivalents 0.0497
_diffrn_reflns_av_unetI/netI 0.0296
_diffrn_reflns_Laue_measured_fraction_full 1.000
_diffrn_reflns_Laue_measured_fraction_max 0.995
_diffrn_reflns_limit_h_max 12
_diffrn_reflns_limit_h_min -12
_diffrn_reflns_limit_k_max 17
_diffrn_reflns_limit_k_min -19
_diffrn_reflns_limit_l_max 15
_diffrn_reflns_limit_l_min -15
_diffrn_reflns_number 63868
_diffrn_reflns_point_group_measured_fraction_full 0.993
_diffrn_reflns_point_group_measured_fraction_max 0.970
_diffrn_reflns_theta_full 67.679
_diffrn_reflns_theta_max 80.612
_diffrn_reflns_theta_min 3.754
_diffrn_source 'I-mu-S 3.0 microsource X-ray tube'
_diffrn_source_current '1.1 mA'
_diffrn_source_voltage '50 kV'
_exptl_absorpt_coefficient_mu 17.733
_exptl_absorpt_correction_T_max 0.7543
_exptl_absorpt_correction_T_min 0.5272
_exptl_absorpt_correction_type multi-scan
_exptl_absorpt_process_details
;
SADABS 2016/2: Krause, L., Herbst-Irmer, R., Sheldrick G.M. & Stalke D. (2015). J. Appl. Cryst. 48, 3-10.
;
_exptl_crystal_colour blue
_exptl_crystal_density_diffrn 1.726
_exptl_crystal_description block
_exptl_crystal_F_000 906
_exptl_crystal_size_max 0.150
_exptl_crystal_size_mid 0.070
_exptl_crystal_size_min 0.052
_refine_diff_density_max 1.018
_refine_diff_density_min -1.493
_refine_diff_density_rms 0.098
_refine_ls_abs_structure_details
;
 Refined as an inversion twin.
;
_refine_ls_abs_structure_Flack 0.324(5)
_refine_ls_extinction_coef 0.00020(5)
_refine_ls_extinction_expression Fc^*^=kFc[1+0.001xFc^2^\l^3^/sin(2\q)]^-1/4^
_refine_ls_extinction_method 'SHELXL-2019/2 (Sheldrick 2019)'
_refine_ls_goodness_of_fit_ref 1.067
_refine_ls_hydrogen_treatment constr
_refine_ls_matrix_type full
_refine_ls_number_parameters 408
_refine_ls_number_reflns 7672
_refine_ls_number_restraints 1
_refine_ls_restrained_S_all 1.066
_refine_ls_R_factor_all 0.0214
_refine_ls_R_factor_gt 0.0207
_refine_ls_shift/su_max 0.001
_refine_ls_shift/su_mean 0.000
_refine_ls_structure_factor_coef Fsqd
_refine_ls_weighting_details 'w=1/[\s^2^(Fo^2^)+(0.0249P)^2^+1.8101P] where P=(Fo^2^+2Fc^2^)/3'
_refine_ls_weighting_scheme calc
_refine_ls_wR_factor_gt 0.0517
_refine_ls_wR_factor_ref 0.0519
_reflns_Friedel_coverage 0.878
_reflns_Friedel_fraction_full 0.985
_reflns_Friedel_fraction_max 0.943
_reflns_number_gt 7496
_reflns_number_total 7672
_reflns_threshold_expression 'I > 2\s(I)'
_cod_data_source_file d4cc01560f2.cif
_cod_data_source_block NP_1038_0m_b_xle
_cod_depositor_comments 'Adding full bibliography for 7133000--7133003.cif.'
_cod_original_sg_symbol_H-M 'P 21'
_cod_database_code 7133002
_shelx_shelxl_version_number 2019/3
_shelx_space_group_comment
;
The symmetry employed for this shelxl refinement is uniquely defined
by the following loop, which should always be used as a source of
symmetry information in preference to the above space-group names.
They are only intended as comments.
;
_shelx_estimated_absorpt_t_min 0.176
_shelx_estimated_absorpt_t_max 0.459

loop_
_space_group_symop_operation_xyz
'x, y, z'
'-x, y+1/2, -z'

loop_
_atom_site_label
_atom_site_type_symbol
_atom_site_fract_x
_atom_site_fract_y
_atom_site_fract_z
_atom_site_U_iso_or_equiv
_atom_site_adp_type
_atom_site_occupancy
_atom_site_site_symmetry_order
_atom_site_calc_flag
_atom_site_refinement_flags_posn
_atom_site_refinement_flags_adp
_atom_site_refinement_flags_occupancy
_atom_site_disorder_assembly
_atom_site_disorder_group
Np1 Np 0.74122(2) 0.41575(3) 0.74150(2) 0.01864(6) Uani 1 1 d . . . . .
Cl1 Cl 0.89653(18) 0.55061(12) 0.75951(15) 0.0365(3) Uani 1 1 d . . . . .
Cl2 Cl 0.89971(16) 0.33265(11) 0.62295(14) 0.0340(3) Uani 1 1 d . . . . .
Cl3 Cl 0.56411(16) 0.49989(10) 0.84052(13) 0.0309(3) Uani 1 1 d . . . . .
Cl4 Cl 0.59037(17) 0.27599(11) 0.73663(14) 0.0341(3) Uani 1 1 d . . . . .
P1 P 0.55226(14) 0.52733(9) 0.49419(11) 0.0195(3) Uani 1 1 d . . . . .
P2 P 0.95517(16) 0.35839(10) 1.01642(14) 0.0234(3) Uani 1 1 d . . . . .
O1 O 0.6250(4) 0.4593(3) 0.5756(3) 0.0245(9) Uani 1 1 d . . . . .
O2 O 0.8596(4) 0.3691(3) 0.9044(4) 0.0275(9) Uani 1 1 d . . . . .
C1 C 0.5528(6) 0.4927(4) 0.3504(5) 0.0238(12) Uani 1 1 d . . . . .
C2 C 0.5828(7) 0.4062(6) 0.3294(5) 0.0342(15) Uani 1 1 d . . . . .
H2 H 0.610985 0.367252 0.390496 0.041 Uiso 1 1 calc R U . . .
C3 C 0.5708(9) 0.3777(5) 0.2177(6) 0.0399(17) Uani 1 1 d . . . . .
H3 H 0.590382 0.318663 0.202435 0.048 Uiso 1 1 calc R U . . .
C4 C 0.5312(7) 0.4336(5) 0.1293(6) 0.0354(18) Uani 1 1 d . . . . .
H4 H 0.521602 0.412939 0.053345 0.043 Uiso 1 1 calc R U . . .
C5 C 0.5053(7) 0.5195(5) 0.1501(6) 0.0367(15) Uani 1 1 d . . . . .
H5 H 0.480529 0.558424 0.088383 0.044 Uiso 1 1 calc R U . . .
C6 C 0.5151(7) 0.5496(5) 0.2607(5) 0.0321(14) Uani 1 1 d . . . . .
H6 H 0.496179 0.608888 0.275003 0.039 Uiso 1 1 calc R U . . .
C7 C 0.6336(6) 0.6307(4) 0.5156(5) 0.0254(12) Uani 1 1 d . . . . .
C8 C 0.7346(7) 0.6541(5) 0.4537(6) 0.0364(15) Uani 1 1 d . . . . .
H8 H 0.754231 0.617896 0.393617 0.044 Uiso 1 1 calc R U . . .
C9 C 0.8072(9) 0.7305(6) 0.4797(9) 0.048(2) Uani 1 1 d . . . . .
H9 H 0.875749 0.747103 0.436597 0.057 Uiso 1 1 calc R U . . .
C10 C 0.7802(8) 0.7823(5) 0.5676(8) 0.047(2) Uani 1 1 d . . . . .
H10 H 0.830778 0.834351 0.585151 0.056 Uiso 1 1 calc R U . . .
C11 C 0.6802(9) 0.7595(5) 0.6306(7) 0.0426(18) Uani 1 1 d . . . . .
H11 H 0.662672 0.795307 0.691713 0.051 Uiso 1 1 calc R U . . .
C12 C 0.6055(8) 0.6836(4) 0.6038(6) 0.0345(15) Uani 1 1 d . . . . .
H12 H 0.535383 0.668036 0.645728 0.041 Uiso 1 1 calc R U . . .
C13 C 0.8784(7) 0.2865(5) 1.1060(7) 0.0273(15) Uani 1 1 d . . . . .
C14 C 0.9051(8) 0.2939(5) 1.2234(6) 0.0369(16) Uani 1 1 d . . . . .
H14 H 0.961844 0.339348 1.257863 0.044 Uiso 1 1 calc R U . . .
C15 C 0.8485(9) 0.2346(6) 1.2900(6) 0.0451(19) Uani 1 1 d . . . . .
H15 H 0.868498 0.238422 1.370403 0.054 Uiso 1 1 calc R U . . .
C16 C 0.7628(7) 0.1697(5) 1.2398(6) 0.0367(16) Uani 1 1 d . . . . .
H16 H 0.723694 0.129531 1.286046 0.044 Uiso 1 1 calc R U . . .
C17 C 0.7342(8) 0.1630(5) 1.1242(6) 0.0383(16) Uani 1 1 d . . . . .
H17 H 0.674961 0.118429 1.090593 0.046 Uiso 1 1 calc R U . . .
C18 C 0.7918(8) 0.2215(5) 1.0550(6) 0.0354(15) Uani 1 1 d . . . . .
H18 H 0.772255 0.216900 0.974654 0.042 Uiso 1 1 calc R U . . .
C19 C 0.3781(6) 0.5354(4) 0.5150(5) 0.0218(11) Uani 1 1 d . . . . .
C20 C 0.2958(7) 0.6019(4) 0.4661(5) 0.0290(13) Uani 1 1 d . . . . .
H20 H 0.332716 0.647767 0.426875 0.035 Uiso 1 1 calc R U . . .
C21 C 0.1579(8) 0.6010(5) 0.4749(6) 0.0324(17) Uani 1 1 d . . . . .
H21 H 0.100241 0.645854 0.439974 0.039 Uiso 1 1 calc R U . . .
C22 C 0.1045(7) 0.5358(5) 0.5337(6) 0.0344(15) Uani 1 1 d . . . . .
H22 H 0.010104 0.535563 0.538356 0.041 Uiso 1 1 calc R U . . .
C23 C 0.1874(7) 0.4707(5) 0.5859(6) 0.0339(15) Uani 1 1 d . . . . .
H23 H 0.150769 0.426836 0.628519 0.041 Uiso 1 1 calc R U . . .
C24 C 0.3246(7) 0.4696(4) 0.5759(5) 0.0271(13) Uani 1 1 d . . . . .
H24 H 0.381718 0.424360 0.610376 0.033 Uiso 1 1 calc R U . . .
C25 C 1.1153(7) 0.3148(4) 0.9929(5) 0.0271(13) Uani 1 1 d . . . . .
C26 C 1.1747(7) 0.3487(5) 0.9038(6) 0.0315(14) Uani 1 1 d . . . . .
H26 H 1.128241 0.391711 0.855195 0.038 Uiso 1 1 calc R U . . .
C27 C 1.3017(7) 0.3195(5) 0.8862(6) 0.0372(16) Uani 1 1 d . . . . .
H27 H 1.342484 0.342690 0.825754 0.045 Uiso 1 1 calc R U . . .
C28 C 1.3686(7) 0.2567(5) 0.9566(7) 0.0394(17) Uani 1 1 d . . . . .
H28 H 1.455962 0.237247 0.944879 0.047 Uiso 1 1 calc R U . . .
C29 C 1.3093(8) 0.2218(5) 1.0443(6) 0.0379(16) Uani 1 1 d . . . . .
H29 H 1.355883 0.178291 1.091871 0.046 Uiso 1 1 calc R U . . .
C30 C 1.1828(7) 0.2500(4) 1.0630(6) 0.0313(14) Uani 1 1 d . . . . .
H30 H 1.141928 0.225667 1.122747 0.038 Uiso 1 1 calc R U . . .
C31 C 0.9860(7) 0.4616(5) 1.0864(6) 0.0277(13) Uani 1 1 d . . . . .
C32 C 0.8744(9) 0.5126(6) 1.1004(7) 0.0365(18) Uani 1 1 d . . . . .
H32 H 0.784900 0.492381 1.073633 0.044 Uiso 1 1 calc R U . . .
C33 C 0.8938(9) 0.5929(5) 1.1535(7) 0.0442(18) Uani 1 1 d . . . . .
H33 H 0.817656 0.626824 1.165914 0.053 Uiso 1 1 calc R U . . .
C34 C 1.0236(9) 0.6234(5) 1.1884(6) 0.0462(19) Uani 1 1 d . . . . .
H34 H 1.036688 0.679194 1.222900 0.055 Uiso 1 1 calc R U . . .
C35 C 1.1345(9) 0.5739(5) 1.1735(7) 0.0469(19) Uani 1 1 d . . . . .
H35 H 1.223627 0.595515 1.198120 0.056 Uiso 1 1 calc R U . . .
C36 C 1.1171(8) 0.4926(5) 1.1229(6) 0.0380(16) Uani 1 1 d . . . . .
H36 H 1.193856 0.458315 1.113231 0.046 Uiso 1 1 calc R U . . .

loop_
_atom_site_aniso_label
_atom_site_aniso_U_11
_atom_site_aniso_U_22
_atom_site_aniso_U_33
_atom_site_aniso_U_23
_atom_site_aniso_U_13
_atom_site_aniso_U_12
Np1 0.01954(9) 0.01938(9) 0.01695(8) 0.00182(13) 0.00267(5) 0.00037(12)
Cl1 0.0377(8) 0.0333(8) 0.0392(8) -0.0035(6) 0.0086(7) -0.0115(6)
Cl2 0.0298(8) 0.0336(8) 0.0414(8) -0.0044(6) 0.0139(7) 0.0029(6)
Cl3 0.0324(8) 0.0335(8) 0.0285(7) -0.0055(6) 0.0095(6) 0.0029(6)
Cl4 0.0353(8) 0.0257(7) 0.0435(9) -0.0039(6) 0.0131(7) -0.0073(6)
P1 0.0210(7) 0.0211(7) 0.0163(6) 0.0033(5) 0.0022(5) 0.0020(5)
P2 0.0215(7) 0.0276(8) 0.0200(8) 0.0041(6) -0.0008(6) -0.0004(6)
O1 0.026(2) 0.028(2) 0.0173(19) 0.0076(16) -0.0015(17) 0.0047(17)
O2 0.026(2) 0.033(2) 0.020(2) 0.0085(17) -0.0063(17) 0.0024(18)
C1 0.020(3) 0.027(3) 0.025(3) -0.003(2) 0.005(2) 0.003(2)
C2 0.047(3) 0.030(4) 0.026(3) 0.004(3) 0.009(2) 0.009(4)
C3 0.057(5) 0.034(3) 0.028(3) -0.007(3) 0.005(3) -0.002(3)
C4 0.039(3) 0.044(5) 0.025(3) -0.005(3) 0.007(3) -0.004(3)
C5 0.038(4) 0.046(4) 0.025(3) 0.001(3) 0.000(3) 0.005(3)
C6 0.041(4) 0.029(3) 0.025(3) 0.005(2) 0.000(3) 0.008(3)
C7 0.023(3) 0.025(3) 0.027(3) 0.004(2) -0.002(2) 0.001(2)
C8 0.028(3) 0.042(4) 0.040(4) 0.003(3) 0.007(3) -0.005(3)
C9 0.036(5) 0.048(5) 0.057(6) 0.010(4) 0.001(4) -0.014(4)
C10 0.035(4) 0.033(4) 0.062(5) 0.013(4) -0.022(4) -0.011(3)
C11 0.053(5) 0.028(4) 0.040(4) -0.001(3) -0.013(4) -0.001(3)
C12 0.042(4) 0.025(3) 0.036(4) -0.002(3) 0.006(3) -0.004(3)
C13 0.022(3) 0.028(4) 0.032(4) 0.007(3) 0.005(3) 0.002(3)
C14 0.040(4) 0.043(4) 0.025(3) 0.009(3) -0.003(3) -0.007(3)
C15 0.055(5) 0.053(5) 0.025(3) 0.010(3) -0.002(3) -0.011(4)
C16 0.040(4) 0.034(4) 0.038(4) 0.014(3) 0.009(3) 0.000(3)
C17 0.037(4) 0.038(4) 0.039(4) 0.005(3) 0.005(3) -0.009(3)
C18 0.042(4) 0.038(4) 0.026(3) 0.002(3) 0.004(3) -0.007(3)
C19 0.022(3) 0.026(3) 0.017(3) 0.000(2) 0.003(2) 0.000(2)
C20 0.031(3) 0.033(3) 0.025(3) 0.001(2) 0.006(3) 0.004(3)
C21 0.025(4) 0.046(4) 0.026(4) 0.000(3) 0.002(3) 0.011(3)
C22 0.023(3) 0.047(4) 0.033(3) -0.006(3) 0.002(3) 0.000(3)
C23 0.031(3) 0.038(4) 0.034(3) -0.003(3) 0.008(3) -0.013(3)
C24 0.032(3) 0.023(3) 0.025(3) -0.003(2) 0.001(3) -0.001(2)
C25 0.027(3) 0.027(3) 0.026(3) -0.002(2) 0.000(2) 0.000(2)
C26 0.026(3) 0.039(4) 0.028(3) 0.006(3) 0.002(3) -0.002(3)
C27 0.033(4) 0.046(4) 0.034(4) 0.001(3) 0.011(3) -0.004(3)
C28 0.027(3) 0.044(4) 0.047(4) -0.011(3) 0.004(3) 0.000(3)
C29 0.040(4) 0.031(4) 0.040(4) 0.002(3) -0.003(3) 0.009(3)
C30 0.030(3) 0.030(3) 0.032(3) 0.002(3) 0.002(3) 0.002(3)
C31 0.031(3) 0.033(3) 0.019(3) 0.006(2) 0.003(3) -0.001(3)
C32 0.035(4) 0.040(4) 0.032(4) -0.001(3) -0.005(3) 0.002(3)
C33 0.053(5) 0.035(4) 0.042(4) -0.003(3) 0.001(4) 0.009(3)
C34 0.068(6) 0.039(4) 0.029(4) 0.000(3) 0.000(4) 0.000(4)
C35 0.047(5) 0.040(4) 0.050(5) -0.009(3) -0.002(4) -0.011(3)
C36 0.032(4) 0.042(4) 0.037(4) -0.005(3) -0.002(3) -0.002(3)

loop_
_atom_type_symbol
_atom_type_description
_atom_type_scat_dispersion_real
_atom_type_scat_dispersion_imag
_atom_type_scat_source
C C 0.0181 0.0091 'International Tables Vol C Tables 4.2.6.8 and 6.1.1.4'
H H 0.0000 0.0000 'International Tables Vol C Tables 4.2.6.8 and 6.1.1.4'
O O 0.0492 0.0322 'International Tables Vol C Tables 4.2.6.8 and 6.1.1.4'
P P 0.2955 0.4335 'International Tables Vol C Tables 4.2.6.8 and 6.1.1.4'
Cl Cl 0.3639 0.7018 'International Tables Vol C Tables 4.2.6.8 and 6.1.1.4'
Np Np -4.5053 13.9666 'International Tables Vol C Tables 4.2.6.8 and 6.1.1.4'

loop_
_geom_angle_atom_site_label_1
_geom_angle_atom_site_label_2
_geom_angle_atom_site_label_3
_geom_angle
_geom_angle_site_symmetry_1
_geom_angle_site_symmetry_3
_geom_angle_publ_flag
O2 Np1 O1 178.34(18) . . ?
O2 Np1 Cl1 87.52(13) . . ?
O1 Np1 Cl1 93.12(13) . . ?
O2 Np1 Cl2 91.85(13) . . ?
O1 Np1 Cl2 86.59(12) . . ?
Cl1 Np1 Cl2 91.87(5) . . ?
O2 Np1 Cl3 93.90(12) . . ?
O1 Np1 Cl3 87.64(12) . . ?
Cl1 Np1 Cl3 90.19(6) . . ?
Cl2 Np1 Cl3 173.97(5) . . ?
O2 Np1 Cl4 88.82(13) . . ?
O1 Np1 Cl4 90.56(12) . . ?
Cl1 Np1 Cl4 176.28(6) . . ?
Cl2 Np1 Cl4 88.87(6) . . ?
Cl3 Np1 Cl4 89.44(5) . . ?
O1 P1 C7 111.0(3) . . ?
O1 P1 C19 109.4(3) . . ?
C7 P1 C19 110.2(3) . . ?
O1 P1 C1 109.4(3) . . ?
C7 P1 C1 109.4(3) . . ?
C19 P1 C1 107.4(3) . . ?
O2 P2 C13 108.9(3) . . ?
O2 P2 C25 110.7(3) . . ?
C13 P2 C25 109.6(3) . . ?
O2 P2 C31 110.5(3) . . ?
C13 P2 C31 109.0(3) . . ?
C25 P2 C31 108.1(3) . . ?
P1 O1 Np1 153.6(3) . . ?
P2 O2 Np1 166.6(3) . . ?
C6 C1 C2 120.1(6) . . ?
C6 C1 P1 120.6(5) . . ?
C2 C1 P1 119.2(5) . . ?
C3 C2 C1 119.0(7) . . ?
C3 C2 H2 120.5 . . ?
C1 C2 H2 120.5 . . ?
C4 C3 C2 120.8(7) . . ?
C4 C3 H3 119.6 . . ?
C2 C3 H3 119.6 . . ?
C3 C4 C5 120.2(6) . . ?
C3 C4 H4 119.9 . . ?
C5 C4 H4 119.9 . . ?
C4 C5 C6 120.3(7) . . ?
C4 C5 H5 119.9 . . ?
C6 C5 H5 119.9 . . ?
C5 C6 C1 119.6(6) . . ?
C5 C6 H6 120.2 . . ?
C1 C6 H6 120.2 . . ?
C8 C7 C12 120.0(6) . . ?
C8 C7 P1 120.4(5) . . ?
C12 C7 P1 119.2(5) . . ?
C7 C8 C9 119.8(8) . . ?
C7 C8 H8 120.1 . . ?
C9 C8 H8 120.1 . . ?
C10 C9 C8 120.2(8) . . ?
C10 C9 H9 119.9 . . ?
C8 C9 H9 119.9 . . ?
C9 C10 C11 120.7(7) . . ?
C9 C10 H10 119.7 . . ?
C11 C10 H10 119.7 . . ?
C10 C11 C12 119.4(8) . . ?
C10 C11 H11 120.3 . . ?
C12 C11 H11 120.3 . . ?
C7 C12 C11 119.9(7) . . ?
C7 C12 H12 120.0 . . ?
C11 C12 H12 120.0 . . ?
C14 C13 C18 120.4(7) . . ?
C14 C13 P2 121.2(6) . . ?
C18 C13 P2 118.3(6) . . ?
C15 C14 C13 119.5(7) . . ?
C15 C14 H14 120.2 . . ?
C13 C14 H14 120.2 . . ?
C14 C15 C16 120.3(7) . . ?
C14 C15 H15 119.9 . . ?
C16 C15 H15 119.9 . . ?
C17 C16 C15 120.5(7) . . ?
C17 C16 H16 119.8 . . ?
C15 C16 H16 119.8 . . ?
C16 C17 C18 120.3(7) . . ?
C16 C17 H17 119.8 . . ?
C18 C17 H17 119.8 . . ?
C13 C18 C17 119.0(7) . . ?
C13 C18 H18 120.5 . . ?
C17 C18 H18 120.5 . . ?
C20 C19 C24 120.3(6) . . ?
C20 C19 P1 121.0(5) . . ?
C24 C19 P1 118.5(5) . . ?
C19 C20 C21 119.2(6) . . ?
C19 C20 H20 120.4 . . ?
C21 C20 H20 120.4 . . ?
C22 C21 C20 120.6(7) . . ?
C22 C21 H21 119.7 . . ?
C20 C21 H21 119.7 . . ?
C21 C22 C23 120.3(6) . . ?
C21 C22 H22 119.8 . . ?
C23 C22 H22 119.8 . . ?
C22 C23 C24 119.8(6) . . ?
C22 C23 H23 120.1 . . ?
C24 C23 H23 120.1 . . ?
C23 C24 C19 119.7(6) . . ?
C23 C24 H24 120.2 . . ?
C19 C24 H24 120.2 . . ?
C26 C25 C30 119.9(6) . . ?
C26 C25 P2 118.2(5) . . ?
C30 C25 P2 121.8(5) . . ?
C27 C26 C25 119.9(6) . . ?
C27 C26 H26 120.0 . . ?
C25 C26 H26 120.0 . . ?
C28 C27 C26 119.9(7) . . ?
C28 C27 H27 120.0 . . ?
C26 C27 H27 120.0 . . ?
C27 C28 C29 120.4(7) . . ?
C27 C28 H28 119.8 . . ?
C29 C28 H28 119.8 . . ?
C30 C29 C28 120.5(7) . . ?
C30 C29 H29 119.8 . . ?
C28 C29 H29 119.8 . . ?
C29 C30 C25 119.3(7) . . ?
C29 C30 H30 120.3 . . ?
C25 C30 H30 120.3 . . ?
C32 C31 C36 119.8(7) . . ?
C32 C31 P2 118.1(6) . . ?
C36 C31 P2 122.1(6) . . ?
C33 C32 C31 119.9(8) . . ?
C33 C32 H32 120.0 . . ?
C31 C32 H32 120.0 . . ?
C34 C33 C32 119.9(8) . . ?
C34 C33 H33 120.0 . . ?
C32 C33 H33 120.0 . . ?
C35 C34 C33 120.5(8) . . ?
C35 C34 H34 119.7 . . ?
C33 C34 H34 119.7 . . ?
C34 C35 C36 120.4(8) . . ?
C34 C35 H35 119.8 . . ?
C36 C35 H35 119.8 . . ?
C35 C36 C31 119.5(7) . . ?
C35 C36 H36 120.3 . . ?
C31 C36 H36 120.3 . . ?

loop_
_geom_bond_atom_site_label_1
_geom_bond_atom_site_label_2
_geom_bond_distance
_geom_bond_site_symmetry_2
_geom_bond_publ_flag
Np1 O2 2.227(4) . ?
Np1 O1 2.233(4) . ?
Np1 Cl1 2.5732(17) . ?
Np1 Cl2 2.6093(15) . ?
Np1 Cl3 2.6113(15) . ?
Np1 Cl4 2.6148(17) . ?
P1 O1 1.528(4) . ?
P1 C7 1.782(6) . ?
P1 C19 1.794(6) . ?
P1 C1 1.795(6) . ?
P2 O2 1.523(4) . ?
P2 C13 1.788(7) . ?
P2 C25 1.791(7) . ?
P2 C31 1.794(7) . ?
C1 C6 1.387(9) . ?
C1 C2 1.393(10) . ?
C2 C3 1.389(9) . ?
C2 H2 0.9500 . ?
C3 C4 1.369(11) . ?
C3 H3 0.9500 . ?
C4 C5 1.374(11) . ?
C4 H4 0.9500 . ?
C5 C6 1.387(9) . ?
C5 H5 0.9500 . ?
C6 H6 0.9500 . ?
C7 C8 1.384(10) . ?
C7 C12 1.392(10) . ?
C8 C9 1.388(12) . ?
C8 H8 0.9500 . ?
C9 C10 1.375(14) . ?
C9 H9 0.9500 . ?
C10 C11 1.382(13) . ?
C10 H10 0.9500 . ?
C11 C12 1.393(10) . ?
C11 H11 0.9500 . ?
C12 H12 0.9500 . ?
C13 C14 1.388(10) . ?
C13 C18 1.395(11) . ?
C14 C15 1.383(10) . ?
C14 H14 0.9500 . ?
C15 C16 1.386(11) . ?
C15 H15 0.9500 . ?
C16 C17 1.367(10) . ?
C16 H16 0.9500 . ?
C17 C18 1.401(10) . ?
C17 H17 0.9500 . ?
C18 H18 0.9500 . ?
C19 C20 1.381(9) . ?
C19 C24 1.397(9) . ?
C20 C21 1.393(10) . ?
C20 H20 0.9500 . ?
C21 C22 1.375(11) . ?
C21 H21 0.9500 . ?
C22 C23 1.382(11) . ?
C22 H22 0.9500 . ?
C23 C24 1.389(9) . ?
C23 H23 0.9500 . ?
C24 H24 0.9500 . ?
C25 C26 1.394(9) . ?
C25 C30 1.401(9) . ?
C26 C27 1.388(10) . ?
C26 H26 0.9500 . ?
C27 C28 1.379(11) . ?
C27 H27 0.9500 . ?
C28 C29 1.386(12) . ?
C28 H28 0.9500 . ?
C29 C30 1.382(10) . ?
C29 H29 0.9500 . ?
C30 H30 0.9500 . ?
C31 C32 1.391(11) . ?
C31 C36 1.394(10) . ?
C32 C33 1.386(11) . ?
C32 H32 0.9500 . ?
C33 C34 1.377(12) . ?
C33 H33 0.9500 . ?
C34 C35 1.374(12) . ?
C34 H34 0.9500 . ?
C35 C36 1.385(11) . ?
C35 H35 0.9500 . ?
C36 H36 0.9500 . ?

loop_
_geom_torsion_atom_site_label_1
_geom_torsion_atom_site_label_2
_geom_torsion_atom_site_label_3
_geom_torsion_atom_site_label_4
_geom_torsion
_geom_torsion_site_symmetry_1
_geom_torsion_site_symmetry_2
_geom_torsion_site_symmetry_3
_geom_torsion_site_symmetry_4
_geom_torsion_publ_flag
C7 P1 O1 Np1 34.6(7) . . . . ?
C19 P1 O1 Np1 -87.2(6) . . . . ?
C1 P1 O1 Np1 155.4(6) . . . . ?
C13 P2 O2 Np1 148.5(12) . . . . ?
C25 P2 O2 Np1 -91.0(13) . . . . ?
C31 P2 O2 Np1 28.8(13) . . . . ?
O1 P1 C1 C6 -168.4(5) . . . . ?
C7 P1 C1 C6 -46.6(6) . . . . ?
C19 P1 C1 C6 73.0(6) . . . . ?
O1 P1 C1 C2 15.8(6) . . . . ?
C7 P1 C1 C2 137.6(5) . . . . ?
C19 P1 C1 C2 -102.8(5) . . . . ?
C6 C1 C2 C3 -1.7(10) . . . . ?
P1 C1 C2 C3 174.1(6) . . . . ?
C1 C2 C3 C4 0.5(12) . . . . ?
C2 C3 C4 C5 1.3(12) . . . . ?
C3 C4 C5 C6 -1.9(12) . . . . ?
C4 C5 C6 C1 0.7(11) . . . . ?
C2 C1 C6 C5 1.1(10) . . . . ?
P1 C1 C6 C5 -174.6(5) . . . . ?
O1 P1 C7 C8 91.6(6) . . . . ?
C19 P1 C7 C8 -147.1(5) . . . . ?
C1 P1 C7 C8 -29.2(6) . . . . ?
O1 P1 C7 C12 -81.2(6) . . . . ?
C19 P1 C7 C12 40.1(6) . . . . ?
C1 P1 C7 C12 158.0(5) . . . . ?
C12 C7 C8 C9 -0.2(11) . . . . ?
P1 C7 C8 C9 -173.1(6) . . . . ?
C7 C8 C9 C10 0.9(13) . . . . ?
C8 C9 C10 C11 -0.4(13) . . . . ?
C9 C10 C11 C12 -0.6(12) . . . . ?
C8 C7 C12 C11 -0.8(10) . . . . ?
P1 C7 C12 C11 172.1(5) . . . . ?
C10 C11 C12 C7 1.2(11) . . . . ?
O2 P2 C13 C14 -150.3(6) . . . . ?
C25 P2 C13 C14 88.5(7) . . . . ?
C31 P2 C13 C14 -29.7(7) . . . . ?
O2 P2 C13 C18 30.5(7) . . . . ?
C25 P2 C13 C18 -90.6(6) . . . . ?
C31 P2 C13 C18 151.2(6) . . . . ?
C18 C13 C14 C15 2.0(12) . . . . ?
P2 C13 C14 C15 -177.1(6) . . . . ?
C13 C14 C15 C16 -1.7(13) . . . . ?
C14 C15 C16 C17 0.6(13) . . . . ?
C15 C16 C17 C18 0.3(12) . . . . ?
C14 C13 C18 C17 -1.1(11) . . . . ?
P2 C13 C18 C17 178.1(6) . . . . ?
C16 C17 C18 C13 -0.1(12) . . . . ?
O1 P1 C19 C20 169.1(5) . . . . ?
C7 P1 C19 C20 46.8(6) . . . . ?
C1 P1 C19 C20 -72.3(6) . . . . ?
O1 P1 C19 C24 -15.0(5) . . . . ?
C7 P1 C19 C24 -137.3(5) . . . . ?
C1 P1 C19 C24 103.6(5) . . . . ?
C24 C19 C20 C21 -2.2(9) . . . . ?
P1 C19 C20 C21 173.6(5) . . . . ?
C19 C20 C21 C22 1.4(10) . . . . ?
C20 C21 C22 C23 0.7(11) . . . . ?
C21 C22 C23 C24 -2.0(10) . . . . ?
C22 C23 C24 C19 1.3(9) . . . . ?
C20 C19 C24 C23 0.8(9) . . . . ?
P1 C19 C24 C23 -175.1(5) . . . . ?
O2 P2 C25 C26 43.9(6) . . . . ?
C13 P2 C25 C26 164.0(5) . . . . ?
C31 P2 C25 C26 -77.2(6) . . . . ?
O2 P2 C25 C30 -137.8(5) . . . . ?
C13 P2 C25 C30 -17.8(7) . . . . ?
C31 P2 C25 C30 101.0(6) . . . . ?
C30 C25 C26 C27 -1.3(10) . . . . ?
P2 C25 C26 C27 176.9(6) . . . . ?
C25 C26 C27 C28 0.3(11) . . . . ?
C26 C27 C28 C29 0.6(11) . . . . ?
C27 C28 C29 C30 -0.5(11) . . . . ?
C28 C29 C30 C25 -0.5(11) . . . . ?
C26 C25 C30 C29 1.4(10) . . . . ?
P2 C25 C30 C29 -176.8(5) . . . . ?
O2 P2 C31 C32 50.8(6) . . . . ?
C13 P2 C31 C32 -68.8(7) . . . . ?
C25 P2 C31 C32 172.0(6) . . . . ?
O2 P2 C31 C36 -127.0(6) . . . . ?
C13 P2 C31 C36 113.4(6) . . . . ?
C25 P2 C31 C36 -5.7(7) . . . . ?
C36 C31 C32 C33 -1.9(11) . . . . ?
P2 C31 C32 C33 -179.7(6) . . . . ?
C31 C32 C33 C34 2.5(12) . . . . ?
C32 C33 C34 C35 -1.7(13) . . . . ?
C33 C34 C35 C36 0.2(13) . . . . ?
C34 C35 C36 C31 0.4(12) . . . . ?
C32 C31 C36 C35 0.4(11) . . . . ?
P2 C31 C36 C35 178.1(6) . . . . ?
